data_4126634
loop_
_publ_author_name
'Sun, Zhihua'
'Li, Jian'
'Ji, Chengmin'
'Sun, Junliang'
'Hong, Maochun'
'Luo, Junhua'

_publ_section_title
;
 Unusual Long-Range Ordering Incommensurate Structural Modulations in an
 Organic Molecular Ferroelectric.
;
_journal_name_full 'Journal of the American Chemical Society'
_journal_paper_doi 10.1021/jacs.7b08950
_journal_year 2017
_chemical_formula_sum 'C12 H16 Cl3 N O2'
_chemical_formula_weight 312.61
_chemical_name_systematic
;
 ?
;
_space_group_crystal_system orthorhombic
_space_group_IT_number 61
_space_group_name_Hall '-P 2ac 2ab'
_space_group_name_H-M_alt 'P b c a'
_symmetry_space_group_name_Hall '-P 2ac 2ab'
_symmetry_space_group_name_H-M 'P b c a'
_atom_sites_solution_hydrogens difmap
_audit_creation_method SHELXL-2013
_cell_angle_alpha 90
_cell_angle_beta 90
_cell_angle_gamma 90
_cell_formula_units_Z 8
_cell_length_a 19.425(4)
_cell_length_b 18.198(4)
_cell_length_c 8.8148(18)
_cell_measurement_reflns_used 5658
_cell_measurement_temperature 290(2)
_cell_measurement_theta_max 27.5127
_cell_measurement_theta_min 2.5388
_cell_volume 3116.0(11)
_computing_structure_refinement 'SHELXL-2013 (Sheldrick, 2013)'
_diffrn_ambient_temperature 290(2)
_diffrn_detector_area_resol_mean 4017
_diffrn_measured_fraction_theta_full 0.963
_diffrn_measured_fraction_theta_max 0.993
_diffrn_measurement_device_type 'SuperNova, Dual, Cu at zero, Atlas'
_diffrn_measurement_method '\w scans'
_diffrn_radiation_type MoK\a
_diffrn_radiation_wavelength 0.71073
_diffrn_reflns_av_R_equivalents 0.0192
_diffrn_reflns_av_unetI/netI 0.0103
_diffrn_reflns_Laue_measured_fraction_full 0.963
_diffrn_reflns_Laue_measured_fraction_max 0.993
_diffrn_reflns_limit_h_max 23
_diffrn_reflns_limit_h_min -23
_diffrn_reflns_limit_k_max 21
_diffrn_reflns_limit_k_min -21
_diffrn_reflns_limit_l_max 10
_diffrn_reflns_limit_l_min -10
_diffrn_reflns_number 18230
_diffrn_reflns_point_group_measured_fraction_full 0.963
_diffrn_reflns_point_group_measured_fraction_max 0.993
_diffrn_reflns_theta_full 25.242
_diffrn_reflns_theta_max 25.000
_diffrn_reflns_theta_min 3.218
_exptl_absorpt_coefficient_mu 0.582
_exptl_absorpt_correction_T_max 0.885
_exptl_absorpt_correction_T_min 0.762
_exptl_absorpt_correction_type multi-scan
_exptl_crystal_colour colorless
_exptl_crystal_density_diffrn 1.333
_exptl_crystal_description block
_exptl_crystal_F_000 1296
_exptl_crystal_size_max 0.46
_exptl_crystal_size_mid 0.34
_exptl_crystal_size_min 0.29
_refine_diff_density_max 0.303
_refine_diff_density_min -0.293
_refine_diff_density_rms 0.037
_refine_ls_extinction_method none
_refine_ls_goodness_of_fit_ref 1.081
_refine_ls_hydrogen_treatment mixed
_refine_ls_matrix_type full
_refine_ls_number_parameters 266
_refine_ls_number_reflns 2724
_refine_ls_number_restraints 43
_refine_ls_restrained_S_all 1.152
_refine_ls_R_factor_all 0.0808
_refine_ls_R_factor_gt 0.0721
_refine_ls_shift/su_max 0.001
_refine_ls_shift/su_mean 0.000
_refine_ls_structure_factor_coef Fsqd
_refine_ls_weighting_details
;
 w=1/[\s^2^(Fo^2^)+(0.0697P)^2^+2.0972P]
 where P=(Fo^2^+2Fc^2^)/3
;
_refine_ls_weighting_scheme calc
_refine_ls_wR_factor_gt 0.1763
_refine_ls_wR_factor_ref 0.1836
_reflns_Friedel_coverage 0.000
_reflns_number_gt 2348
_reflns_number_total 2724
_reflns_threshold_expression 'I > 2\s(I)'
_cod_data_source_file ja7b08950_si_002.cif
_cod_data_source_block 290K
_cod_database_code 4126634
_shelx_space_group_comment
;
The symmetry employed for this shelxl refinement is uniquely defined
by the following loop, which should always be used as a source of
symmetry information in preference to the above space-group names.
They are only intended as comments.
;
_shelxl_version_number 2013-2

loop_
_space_group_symop_operation_xyz
'x, y, z'
'-x+1/2, -y, z+1/2'
'x+1/2, -y+1/2, -z'
'-x, y+1/2, -z+1/2'
'-x, -y, -z'
'x-1/2, y, -z-1/2'
'-x-1/2, y-1/2, z'
'x, -y-1/2, z-1/2'

loop_
_atom_site_label
_atom_site_type_symbol
_atom_site_fract_x
_atom_site_fract_y
_atom_site_fract_z
_atom_site_U_iso_or_equiv
_atom_site_adp_type
_atom_site_occupancy
_atom_site_site_symmetry_order
_atom_site_calc_flag
_atom_site_refinement_flags_posn
_atom_site_refinement_flags_adp
_atom_site_refinement_flags_occupancy
_atom_site_disorder_assembly
_atom_site_disorder_group
Cl6A Cl 0.45424(18) 0.1474(2) 0.1914(3) 0.1048(12) Uani 0.616(10) 1 d . U P A 6
C12 C 0.34701(15) 0.07885(15) 0.3521(3) 0.0641(7) Uani 1 1 d . . . . .
O2 O 0.32487(12) 0.06639(13) 0.2251(2) 0.0866(7) Uani 1 1 d . . . . .
N1 N 0.28542(13) 0.02990(14) 0.7705(3) 0.0654(6) Uani 1 1 d . . . . .
O1 O 0.32678(14) 0.05419(14) 0.4732(2) 0.0965(8) Uani 1 1 d . . . . .
Cl3A Cl 0.40628(14) 0.18912(17) 0.5077(3) 0.155(2) Uani 0.606(6) 1 d . U P A 3
C1 C 0.20497(19) 0.13586(16) 0.7641(3) 0.0754(9) Uani 1 1 d . . . . .
C8 C 0.33896(17) -0.0149(2) 0.8516(4) 0.0850(10) Uani 1 1 d . . . . .
Cl1A Cl 0.47652(11) 0.0626(2) 0.4312(4) 0.1342(16) Uani 0.494(6) 1 d . U P A 1
C11 C 0.40931(16) 0.1320(2) 0.3596(4) 0.0816(9) Uani 1 1 d . . . . .
C7 C 0.2614(2) 0.0976(2) 0.8500(4) 0.0863(10) Uani 1 1 d . . . . .
C2 C 0.1379(2) 0.1187(2) 0.7872(5) 0.0936(11) Uani 1 1 d . . . . .
C6 C 0.2189(3) 0.1897(2) 0.6578(6) 0.1100(14) Uani 1 1 d . . . . .
C9 C 0.3489(3) -0.0855(3) 0.7654(6) 0.1038(13) Uani 1 1 d . . . . .
C10 C 0.4047(2) 0.0274(4) 0.8696(7) 0.1233(18) Uani 1 1 d . . . . .
C4 C 0.1004(4) 0.2080(3) 0.6089(7) 0.1314(18) Uani 1 1 d . . . . .
C3 C 0.0863(3) 0.1547(3) 0.7101(7) 0.1228(16) Uani 1 1 d . . . . .
C5 C 0.1664(4) 0.2257(3) 0.5839(6) 0.136(2) Uani 1 1 d . . . . .
Cl4A Cl 0.3664(2) 0.22400(13) 0.3596(5) 0.146(2) Uani 0.432(5) 1 d . U P A 4
Cl2A Cl 0.4621(3) 0.1345(3) 0.5132(5) 0.152(3) Uani 0.371(6) 1 d . U P A 2
Cl5A Cl 0.4157(8) 0.1839(6) 0.1989(8) 0.152(4) Uani 0.292(10) 1 d . U P A 5
Cl7A Cl 0.4754(3) 0.0917(7) 0.2989(16) 0.164(5) Uani 0.188(6) 1 d . U P A 7
H1A H 0.3007(15) 0.0413(15) 0.677(4) 0.066(8) Uiso 1 1 d . . . . .
H1B H 0.2471(18) -0.0010(18) 0.753(3) 0.078(9) Uiso 1 1 d . . . . .
H7A H 0.300(2) 0.126(2) 0.861(4) 0.096(12) Uiso 1 1 d . . . . .
H9C H 0.370(2) -0.070(2) 0.666(5) 0.106(12) Uiso 1 1 d . . . . .
H7B H 0.246(2) 0.082(2) 0.957(5) 0.109(11) Uiso 1 1 d . . . . .
H10C H 0.423(2) 0.038(3) 0.773(6) 0.130(17) Uiso 1 1 d . . . . .
H6 H 0.263(2) 0.203(2) 0.668(5) 0.122(17) Uiso 1 1 d . . . . .
H9A H 0.306(2) -0.110(2) 0.763(4) 0.095(12) Uiso 1 1 d . . . . .
H9B H 0.381(3) -0.117(3) 0.814(5) 0.129(15) Uiso 1 1 d . . . . .
H2 H 0.128(2) 0.083(2) 0.862(5) 0.109(13) Uiso 1 1 d . . . . .
H10A H 0.440(3) -0.009(3) 0.923(7) 0.161(19) Uiso 1 1 d . . . . .
H5 H 0.182(3) 0.259(3) 0.511(7) 0.17(2) Uiso 1 1 d . . . . .
H10B H 0.400(2) 0.074(3) 0.919(7) 0.145(19) Uiso 1 1 d . . . . .
H3 H 0.046(3) 0.147(3) 0.736(6) 0.20(3) Uiso 1 1 d . . . . .
H4 H 0.0555 0.2349 0.5530 0.239 Uiso 1 1 d R U . . .
H8 H 0.3181(18) -0.0270(19) 0.945(5) 0.097(11) Uiso 1 1 d . . . . .

loop_
_atom_site_aniso_label
_atom_site_aniso_U_11
_atom_site_aniso_U_22
_atom_site_aniso_U_33
_atom_site_aniso_U_23
_atom_site_aniso_U_13
_atom_site_aniso_U_12
Cl6A 0.0936(18) 0.122(2) 0.0988(13) 0.0088(12) 0.0244(11) -0.0335(15)
C12 0.0715(17) 0.0682(16) 0.0527(15) -0.0018(13) 0.0088(13) -0.0010(13)
O2 0.0894(15) 0.1121(17) 0.0583(12) -0.0003(11) -0.0006(10) -0.0266(13)
N1 0.0688(15) 0.0818(15) 0.0457(12) -0.0022(11) 0.0070(11) -0.0061(12)
O1 0.1239(19) 0.1100(17) 0.0557(12) 0.0002(12) 0.0217(12) -0.0262(15)
Cl3A 0.130(2) 0.170(3) 0.165(3) -0.102(2) 0.0342(19) -0.057(2)
C1 0.103(2) 0.0640(16) 0.0591(16) -0.0087(14) 0.0174(16) 0.0017(16)
C8 0.074(2) 0.129(3) 0.0512(16) 0.0111(18) 0.0016(15) 0.0035(19)
Cl1A 0.0702(13) 0.199(3) 0.134(3) 0.003(2) 0.0036(13) 0.0157(14)
C11 0.0741(19) 0.102(2) 0.0693(19) -0.0087(17) 0.0059(15) -0.0132(17)
C7 0.099(3) 0.091(2) 0.069(2) -0.0207(18) 0.0021(19) -0.006(2)
C2 0.101(3) 0.092(2) 0.088(2) 0.007(2) 0.012(2) -0.004(2)
C6 0.125(4) 0.094(3) 0.111(3) 0.012(2) 0.033(3) -0.004(3)
C9 0.089(3) 0.109(3) 0.113(3) 0.015(3) 0.000(3) 0.020(3)
C10 0.078(3) 0.185(6) 0.107(4) -0.036(4) -0.012(2) -0.004(3)
C4 0.160(5) 0.117(4) 0.117(4) -0.001(3) 0.009(4) 0.046(4)
C3 0.109(4) 0.128(4) 0.131(4) -0.006(3) 0.007(3) 0.019(3)
C5 0.200(6) 0.094(3) 0.116(4) 0.039(3) 0.029(4) 0.033(4)
Cl4A 0.183(3) 0.0707(15) 0.184(4) 0.0150(16) 0.045(3) 0.0223(15)
Cl2A 0.164(4) 0.151(4) 0.142(3) 0.042(3) -0.091(3) -0.051(3)
Cl5A 0.176(8) 0.149(6) 0.130(4) 0.053(4) 0.011(4) -0.074(6)
Cl7A 0.065(4) 0.236(9) 0.191(10) -0.050(8) 0.039(4) 0.009(4)

loop_
_atom_type_symbol
_atom_type_description
_atom_type_scat_dispersion_real
_atom_type_scat_dispersion_imag
_atom_type_scat_source
C C 0.0033 0.0016 'International Tables Vol C Tables 4.2.6.8 and 6.1.1.4'
H H 0.0000 0.0000 'International Tables Vol C Tables 4.2.6.8 and 6.1.1.4'
N N 0.0061 0.0033 'International Tables Vol C Tables 4.2.6.8 and 6.1.1.4'
O O 0.0106 0.0060 'International Tables Vol C Tables 4.2.6.8 and 6.1.1.4'
Cl Cl 0.1484 0.1585 'International Tables Vol C Tables 4.2.6.8 and 6.1.1.4'

loop_
_geom_angle_atom_site_label_1
_geom_angle_atom_site_label_2
_geom_angle_atom_site_label_3
_geom_angle
O2 C12 O1 128.3(3)
O2 C12 C11 115.5(2)
O1 C12 C11 116.3(3)
C7 N1 C8 116.2(3)
C2 C1 C6 117.0(4)
C2 C1 C7 121.2(3)
C6 C1 C7 121.7(4)
C10 C8 N1 111.2(4)
C10 C8 C9 112.5(4)
N1 C8 C9 108.2(3)
C12 C11 Cl7A 109.3(4)
C12 C11 Cl3A 113.2(2)
C12 C11 Cl2A 121.4(3)
C12 C11 Cl5A 111.5(3)
C12 C11 Cl6A 117.0(2)
C12 C11 Cl4A 102.2(2)
C12 C11 Cl1A 97.7(2)
N1 C7 C1 112.0(3)
C1 C2 C3 121.0(5)
C5 C6 C1 120.9(5)
C5 C4 C3 118.5(5)
C4 C3 C2 121.5(6)
C4 C5 C6 121.1(5)

loop_
_geom_bond_atom_site_label_1
_geom_bond_atom_site_label_2
_geom_bond_distance
Cl6A C11 1.743(4)
C12 O2 1.220(3)
C12 O1 1.223(3)
C12 C11 1.551(4)
N1 C7 1.491(4)
N1 C8 1.502(4)
Cl3A C11 1.670(4)
C1 C2 1.354(5)
C1 C6 1.382(5)
C1 C7 1.504(5)
C8 C10 1.500(6)
C8 C9 1.505(6)
Cl1A C11 1.923(5)
C11 Cl7A 1.573(7)
C11 Cl2A 1.699(4)
C11 Cl5A 1.706(6)
C11 Cl4A 1.869(4)
C2 C3 1.377(6)
C6 C5 1.376(8)
C4 C5 1.341(8)
C4 C3 1.345(8)

loop_
_geom_torsion_atom_site_label_1
_geom_torsion_atom_site_label_2
_geom_torsion_atom_site_label_3
_geom_torsion_atom_site_label_4
_geom_torsion
C7 N1 C8 C10 -64.0(4)
C7 N1 C8 C9 172.0(3)
O2 C12 C11 Cl7A -72.7(7)
O1 C12 C11 Cl7A 106.5(7)
O2 C12 C11 Cl3A 141.7(3)
O1 C12 C11 Cl3A -39.0(4)
O2 C12 C11 Cl2A -160.1(4)
O1 C12 C11 Cl2A 19.2(5)
O2 C12 C11 Cl5A 19.8(7)
O1 C12 C11 Cl5A -161.0(7)
O2 C12 C11 Cl6A -16.9(4)
O1 C12 C11 Cl6A 162.3(3)
O2 C12 C11 Cl4A 84.7(3)
O1 C12 C11 Cl4A -96.0(3)
O2 C12 C11 Cl1A -113.8(3)
O1 C12 C11 Cl1A 65.5(3)
C8 N1 C7 C1 -176.5(3)
C2 C1 C7 N1 89.0(4)
C6 C1 C7 N1 -90.6(4)
C6 C1 C2 C3 -1.4(6)
C7 C1 C2 C3 179.0(4)
C2 C1 C6 C5 2.4(6)
C7 C1 C6 C5 -178.0(4)
C5 C4 C3 C2 0.1(8)
C1 C2 C3 C4 0.2(7)
C3 C4 C5 C6 1.0(9)
C1 C6 C5 C4 -2.3(8)
